data_7205199
loop_
_publ_author_name
'Schultheiss, Nate'
'Roe, Melanie'
'Boerrigter, Stephan X. M.'

_publ_section_title
;
 Cocrystals of nutraceutical p-coumaric acid with caffeine and
 theophylline: polymorphism and solid-state stability explored in
 detail using their crystal graphs
;
_journal_issue 2
_journal_name_full CrystEngComm
_journal_page_first 611
_journal_paper_doi 10.1039/c0ce00214c
_journal_volume 13
_journal_year 2011
_chemical_formula_moiety
;
(C8 H10 N4 O2) (C9 H8 O3)
;
_chemical_formula_sum 'C17 H18 N4 O5'
_chemical_formula_weight 358.35
_chemical_name_systematic
;
205596 (3631-97-01)
;
_space_group_IT_number 14
_symmetry_cell_setting monoclinic
_symmetry_space_group_name_Hall '-P 2ybc'
_symmetry_space_group_name_H-M 'P 1 21/c 1'
_atom_sites_solution_hydrogens geom
_atom_sites_solution_primary direct
_atom_sites_solution_secondary difmap
_audit_creation_method SHELXL-97
_cell_angle_alpha 90.00
_cell_angle_beta 93.983(2)
_cell_angle_gamma 90.00
_cell_formula_units_Z 4
_cell_length_a 6.5225(4)
_cell_length_b 10.6474(6)
_cell_length_c 23.2444(14)
_cell_measurement_reflns_used 9394
_cell_measurement_temperature 120(2)
_cell_measurement_theta_max 32.14
_cell_measurement_theta_min 2.64
_cell_volume 1610.37(17)
_computing_cell_refinement 'Bruker SAINT'
_computing_data_collection 'Bruker APEX2'
_computing_data_reduction 'Bruker SAINT'
_computing_molecular_graphics 'Bruker SHELXTL'
_computing_publication_material 'Bruker SHELXTL'
_computing_structure_refinement 'SHELXL-97 (Sheldrick, 1997)'
_computing_structure_solution 'SHELXS-97 (Sheldrick, 1990)'
_diffrn_ambient_temperature 120(2)
_diffrn_measured_fraction_theta_full 0.975
_diffrn_measured_fraction_theta_max 0.975
_diffrn_measurement_device_type 'Bruker APEX-II CCD'
_diffrn_measurement_method '\f and \w scans'
_diffrn_radiation_monochromator graphite
_diffrn_radiation_source 'fine-focus sealed tube'
_diffrn_radiation_type MoK\a
_diffrn_radiation_wavelength 0.71073
_diffrn_reflns_av_R_equivalents 0.0236
_diffrn_reflns_av_sigmaI/netI 0.0250
_diffrn_reflns_limit_h_max 9
_diffrn_reflns_limit_h_min -3
_diffrn_reflns_limit_k_max 15
_diffrn_reflns_limit_k_min -15
_diffrn_reflns_limit_l_max 34
_diffrn_reflns_limit_l_min -34
_diffrn_reflns_number 18365
_diffrn_reflns_theta_full 32.14
_diffrn_reflns_theta_max 32.14
_diffrn_reflns_theta_min 3.13
_diffrn_standards_number 0
_exptl_absorpt_coefficient_mu 0.111
_exptl_absorpt_correction_type none
_exptl_crystal_colour colourless
_exptl_crystal_density_diffrn 1.478
_exptl_crystal_density_method 'not measured'
_exptl_crystal_description prism
_exptl_crystal_F_000 752
_exptl_crystal_size_max 0.35
_exptl_crystal_size_mid 0.25
_exptl_crystal_size_min 0.15
_refine_diff_density_max 0.549
_refine_diff_density_min -0.265
_refine_diff_density_rms 0.056
_refine_ls_extinction_method none
_refine_ls_goodness_of_fit_ref 1.053
_refine_ls_hydrogen_treatment mixed
_refine_ls_matrix_type full
_refine_ls_number_parameters 244
_refine_ls_number_reflns 5512
_refine_ls_number_restraints 0
_refine_ls_restrained_S_all 1.053
_refine_ls_R_factor_all 0.0536
_refine_ls_R_factor_gt 0.0447
_refine_ls_shift/su_max 0.001
_refine_ls_shift/su_mean 0.000
_refine_ls_structure_factor_coef Fsqd
_refine_ls_weighting_details 'calc w=1/[\s^2^(Fo^2^)+(0.0800P)^2^+0.3000P] where P=(Fo^2^+2Fc^2^)/3'
_refine_ls_weighting_scheme calc
_refine_ls_wR_factor_gt 0.1295
_refine_ls_wR_factor_ref 0.1367
_reflns_number_gt 4533
_reflns_number_total 5512
_reflns_threshold_expression >2sigma(I)
_cod_data_source_file C0CE00214C.TXT
_cod_data_source_block 205596
_cod_depositor_comments
;
The following automatic conversions were performed:
'_symmetry_cell_setting' value 'Monoclinic' changed to 'monoclinic'
according to '/home/saulius/struct/CIF-dictionaries/cif_core.dic'
dictionary named 'cif_core.dic' version 2.4.1 from 2010-06-29.

Automatic conversion script
Id: cif_fix_enum 1555 2011-01-17 13:19:09Z saulius 
;
_cod_original_sg_symbol_H-M P2(1)/c
_cod_database_code 7205199

loop_
_symmetry_equiv_pos_as_xyz
'x, y, z'
'-x, y+1/2, -z+1/2'
'-x, -y, -z'
'x, -y-1/2, z-1/2'

loop_
_atom_site_label
_atom_site_type_symbol
_atom_site_fract_x
_atom_site_fract_y
_atom_site_fract_z
_atom_site_U_iso_or_equiv
_atom_site_adp_type
_atom_site_occupancy
_atom_site_symmetry_multiplicity
_atom_site_calc_flag
_atom_site_refinement_flags
_atom_site_disorder_assembly
_atom_site_disorder_group
N11 N -0.19382(14) 0.21439(8) 0.04239(4) 0.02182(17) Uani 1 1 d . . .
C11 C -0.30228(19) 0.10192(11) 0.02059(5) 0.0297(2) Uani 1 1 d . . .
H11A H -0.4089 0.0795 0.0465 0.044 Uiso 1 1 calc R . .
H11B H -0.2046 0.0323 0.0188 0.044 Uiso 1 1 calc R . .
H11C H -0.3659 0.1186 -0.0181 0.044 Uiso 1 1 calc R . .
C12 C -0.01538(17) 0.24447(10) 0.01562(4) 0.0237(2) Uani 1 1 d . . .
O12 O 0.04358(14) 0.18082(9) -0.02316(4) 0.0331(2) Uani 1 1 d . . .
N13 N 0.08888(13) 0.35020(9) 0.03493(4) 0.02264(18) Uani 1 1 d . . .
C13 C 0.27579(17) 0.38489(12) 0.00821(5) 0.0294(2) Uani 1 1 d . . .
H13A H 0.3421 0.4552 0.0294 0.044 Uiso 1 1 calc R . .
H13B H 0.2416 0.4099 -0.0319 0.044 Uiso 1 1 calc R . .
H13C H 0.3696 0.3129 0.0091 0.044 Uiso 1 1 calc R . .
C14 C 0.01811(15) 0.41835(9) 0.07892(4) 0.01988(18) Uani 1 1 d . . .
C15 C -0.15436(15) 0.38444(9) 0.10545(4) 0.01945(18) Uani 1 1 d . . .
C16 C -0.27370(15) 0.27821(9) 0.08800(4) 0.01998(18) Uani 1 1 d . . .
O16 O -0.43323(12) 0.24290(8) 0.10791(3) 0.02621(17) Uani 1 1 d . . .
N17 N -0.17814(13) 0.47517(8) 0.14683(4) 0.02223(18) Uani 1 1 d . . .
C17 C -0.33309(17) 0.47987(11) 0.18902(5) 0.0283(2) Uani 1 1 d . . .
H17A H -0.3106 0.5544 0.2134 0.042 Uiso 1 1 calc R . .
H17B H -0.3228 0.4043 0.2131 0.042 Uiso 1 1 calc R . .
H17C H -0.4701 0.4840 0.1690 0.042 Uiso 1 1 calc R . .
C18 C -0.02360(16) 0.55623(11) 0.14253(5) 0.0250(2) Uani 1 1 d . . .
H18 H -0.0039 0.6283 0.1664 0.030 Uiso 1 1 calc R . .
N19 N 0.10011(14) 0.52575(9) 0.10148(4) 0.02353(18) Uani 1 1 d . . .
C21 C 0.84084(15) 1.01063(10) 0.17849(4) 0.02118(19) Uani 1 1 d . . .
C22 C 1.00754(15) 1.00047(10) 0.14430(4) 0.0228(2) Uani 1 1 d . . .
H22 H 1.0147 0.9317 0.1185 0.027 Uiso 1 1 calc R . .
C23 C 1.16258(15) 1.08934(10) 0.14756(5) 0.0236(2) Uani 1 1 d . . .
H23 H 1.2755 1.0813 0.1241 0.028 Uiso 1 1 calc R . .
C24 C 1.15312(15) 1.19030(10) 0.18508(4) 0.02190(19) Uani 1 1 d . . .
O24 O 1.29877(13) 1.28084(8) 0.18956(4) 0.03089(19) Uani 1 1 d . . .
H24 H 1.389(3) 1.2643(16) 0.1643(8) 0.037 Uiso 1 1 d . . .
C25 C 0.98986(16) 1.20087(10) 0.22010(4) 0.0230(2) Uani 1 1 d . . .
H25 H 0.9841 1.2691 0.2463 0.028 Uiso 1 1 calc R . .
C26 C 0.83632(16) 1.11167(10) 0.21665(4) 0.0232(2) Uani 1 1 d . . .
H26 H 0.7251 1.1191 0.2407 0.028 Uiso 1 1 calc R . .
C27 C 0.66959(15) 0.92281(10) 0.17461(4) 0.02273(19) Uani 1 1 d . . .
H27 H 0.5760 0.9281 0.2041 0.027 Uiso 1 1 calc R . .
C28 C 0.62994(15) 0.83566(10) 0.13412(5) 0.0237(2) Uani 1 1 d . . .
H28 H 0.7205 0.8252 0.1042 0.028 Uiso 1 1 calc R . .
C29 C 0.44673(16) 0.75590(10) 0.13566(4) 0.0229(2) Uani 1 1 d . . .
O29 O 0.42563(13) 0.67860(8) 0.09027(4) 0.02949(19) Uani 1 1 d . . .
H29 H 0.307(2) 0.6322(15) 0.0930(7) 0.035 Uiso 1 1 d . . .
O30 O 0.32610(12) 0.75786(8) 0.17290(4) 0.02884(18) Uani 1 1 d . . .

loop_
_atom_site_aniso_label
_atom_site_aniso_U_11
_atom_site_aniso_U_22
_atom_site_aniso_U_33
_atom_site_aniso_U_23
_atom_site_aniso_U_13
_atom_site_aniso_U_12
N11 0.0252(4) 0.0196(4) 0.0211(4) -0.0027(3) 0.0045(3) -0.0036(3)
C11 0.0367(6) 0.0219(5) 0.0307(5) -0.0062(4) 0.0043(4) -0.0077(4)
C12 0.0265(5) 0.0225(5) 0.0227(5) -0.0007(3) 0.0057(4) 0.0000(4)
O12 0.0397(5) 0.0297(4) 0.0314(4) -0.0085(3) 0.0135(4) -0.0001(3)
N13 0.0223(4) 0.0247(4) 0.0219(4) -0.0016(3) 0.0082(3) -0.0026(3)
C13 0.0235(5) 0.0380(6) 0.0280(5) 0.0033(4) 0.0108(4) -0.0008(4)
C14 0.0202(4) 0.0206(4) 0.0190(4) 0.0004(3) 0.0033(3) -0.0020(3)
C15 0.0210(4) 0.0196(4) 0.0181(4) -0.0017(3) 0.0041(3) -0.0024(3)
C16 0.0209(4) 0.0206(4) 0.0185(4) 0.0006(3) 0.0020(3) -0.0015(3)
O16 0.0236(4) 0.0290(4) 0.0265(4) -0.0009(3) 0.0059(3) -0.0075(3)
N17 0.0225(4) 0.0240(4) 0.0210(4) -0.0039(3) 0.0066(3) -0.0045(3)
C17 0.0272(5) 0.0312(6) 0.0277(5) -0.0069(4) 0.0118(4) -0.0042(4)
C18 0.0256(5) 0.0255(5) 0.0244(5) -0.0053(4) 0.0051(4) -0.0066(4)
N19 0.0235(4) 0.0247(4) 0.0228(4) -0.0024(3) 0.0043(3) -0.0063(3)
C21 0.0209(4) 0.0236(5) 0.0195(4) 0.0008(3) 0.0044(3) -0.0023(3)
C22 0.0218(4) 0.0234(5) 0.0241(5) -0.0024(3) 0.0065(3) -0.0017(3)
C23 0.0207(4) 0.0263(5) 0.0245(5) -0.0020(4) 0.0070(3) -0.0025(4)
C24 0.0209(4) 0.0240(5) 0.0210(4) 0.0004(3) 0.0027(3) -0.0036(3)
O24 0.0283(4) 0.0322(4) 0.0333(4) -0.0080(3) 0.0101(3) -0.0119(3)
C25 0.0245(5) 0.0243(5) 0.0204(4) -0.0026(3) 0.0042(3) -0.0010(4)
C26 0.0228(4) 0.0273(5) 0.0204(4) -0.0018(3) 0.0067(3) -0.0011(4)
C27 0.0217(4) 0.0251(5) 0.0221(4) 0.0016(3) 0.0066(3) -0.0024(3)
C28 0.0220(4) 0.0250(5) 0.0248(5) 0.0000(4) 0.0079(3) -0.0052(4)
C29 0.0230(4) 0.0224(5) 0.0238(5) 0.0019(3) 0.0056(4) -0.0036(3)
O29 0.0282(4) 0.0318(4) 0.0297(4) -0.0067(3) 0.0114(3) -0.0118(3)
O30 0.0277(4) 0.0317(4) 0.0285(4) -0.0023(3) 0.0122(3) -0.0080(3)

loop_
_atom_type_symbol
_atom_type_description
_atom_type_scat_dispersion_real
_atom_type_scat_dispersion_imag
_atom_type_scat_source
C C 0.0033 0.0016 'International Tables Vol C Tables 4.2.6.8 and 6.1.1.4'
H H 0.0000 0.0000 'International Tables Vol C Tables 4.2.6.8 and 6.1.1.4'
N N 0.0061 0.0033 'International Tables Vol C Tables 4.2.6.8 and 6.1.1.4'
O O 0.0106 0.0060 'International Tables Vol C Tables 4.2.6.8 and 6.1.1.4'

loop_
_geom_angle_atom_site_label_1
_geom_angle_atom_site_label_2
_geom_angle_atom_site_label_3
_geom_angle
_geom_angle_site_symmetry_1
_geom_angle_site_symmetry_3
_geom_angle_publ_flag
C16 N11 C12 126.61(9) . . ?
C16 N11 C11 117.78(9) . . ?
C12 N11 C11 115.59(9) . . ?
N11 C11 H11A 109.5 . . ?
N11 C11 H11B 109.5 . . ?
H11A C11 H11B 109.5 . . ?
N11 C11 H11C 109.5 . . ?
H11A C11 H11C 109.5 . . ?
H11B C11 H11C 109.5 . . ?
O12 C12 N13 121.71(10) . . ?
O12 C12 N11 121.42(10) . . ?
N13 C12 N11 116.87(9) . . ?
C14 N13 C12 119.75(9) . . ?
C14 N13 C13 121.60(9) . . ?
C12 N13 C13 118.64(9) . . ?
N13 C13 H13A 109.5 . . ?
N13 C13 H13B 109.5 . . ?
H13A C13 H13B 109.5 . . ?
N13 C13 H13C 109.5 . . ?
H13A C13 H13C 109.5 . . ?
H13B C13 H13C 109.5 . . ?
N19 C14 N13 126.63(9) . . ?
N19 C14 C15 111.32(9) . . ?
N13 C14 C15 122.04(9) . . ?
C14 C15 N17 105.38(8) . . ?
C14 C15 C16 122.30(9) . . ?
N17 C15 C16 132.28(9) . . ?
O16 C16 N11 120.69(9) . . ?
O16 C16 C15 126.90(9) . . ?
N11 C16 C15 112.39(9) . . ?
C18 N17 C15 106.16(8) . . ?
C18 N17 C17 126.18(9) . . ?
C15 N17 C17 127.60(9) . . ?
N17 C17 H17A 109.5 . . ?
N17 C17 H17B 109.5 . . ?
H17A C17 H17B 109.5 . . ?
N17 C17 H17C 109.5 . . ?
H17A C17 H17C 109.5 . . ?
H17B C17 H17C 109.5 . . ?
N19 C18 N17 113.20(9) . . ?
N19 C18 H18 123.4 . . ?
N17 C18 H18 123.4 . . ?
C18 N19 C14 103.94(8) . . ?
C22 C21 C26 118.26(9) . . ?
C22 C21 C27 122.72(9) . . ?
C26 C21 C27 118.99(9) . . ?
C23 C22 C21 120.77(10) . . ?
C23 C22 H22 119.6 . . ?
C21 C22 H22 119.6 . . ?
C22 C23 C24 120.00(9) . . ?
C22 C23 H23 120.0 . . ?
C24 C23 H23 120.0 . . ?
O24 C24 C23 122.59(9) . . ?
O24 C24 C25 117.39(9) . . ?
C23 C24 C25 120.01(9) . . ?
C24 O24 H24 107.8(11) . . ?
C26 C25 C24 119.57(10) . . ?
C26 C25 H25 120.2 . . ?
C24 C25 H25 120.2 . . ?
C25 C26 C21 121.37(9) . . ?
C25 C26 H26 119.3 . . ?
C21 C26 H26 119.3 . . ?
C28 C27 C21 126.95(9) . . ?
C28 C27 H27 116.5 . . ?
C21 C27 H27 116.5 . . ?
C27 C28 C29 120.22(9) . . ?
C27 C28 H28 119.9 . . ?
C29 C28 H28 119.9 . . ?
O30 C29 O29 122.59(10) . . ?
O30 C29 C28 125.33(10) . . ?
O29 C29 C28 112.09(9) . . ?
C29 O29 H29 108.4(10) . . ?

loop_
_geom_bond_atom_site_label_1
_geom_bond_atom_site_label_2
_geom_bond_distance
_geom_bond_site_symmetry_2
_geom_bond_publ_flag
N11 C16 1.3908(13) . ?
N11 C12 1.3946(13) . ?
N11 C11 1.4633(13) . ?
C11 H11A 0.9800 . ?
C11 H11B 0.9800 . ?
C11 H11C 0.9800 . ?
C12 O12 1.2116(13) . ?
C12 N13 1.3743(14) . ?
N13 C14 1.3605(13) . ?
N13 C13 1.4537(13) . ?
C13 H13A 0.9800 . ?
C13 H13B 0.9800 . ?
C13 H13C 0.9800 . ?
C14 N19 1.3527(13) . ?
C14 C15 1.3683(13) . ?
C15 N17 1.3796(12) . ?
C15 C16 1.4163(13) . ?
C16 O16 1.2268(12) . ?
N17 C18 1.3360(13) . ?
N17 C17 1.4572(13) . ?
C17 H17A 0.9800 . ?
C17 H17B 0.9800 . ?
C17 H17C 0.9800 . ?
C18 N19 1.3319(13) . ?
C18 H18 0.9500 . ?
C21 C22 1.3948(14) . ?
C21 C26 1.3960(14) . ?
C21 C27 1.4547(14) . ?
C22 C23 1.3831(14) . ?
C22 H22 0.9500 . ?
C23 C24 1.3882(15) . ?
C23 H23 0.9500 . ?
C24 O24 1.3524(12) . ?
C24 C25 1.3892(14) . ?
O24 H24 0.879(18) . ?
C25 C26 1.3784(14) . ?
C25 H25 0.9500 . ?
C26 H26 0.9500 . ?
C27 C28 1.3341(15) . ?
C27 H27 0.9500 . ?
C28 C29 1.4685(14) . ?
C28 H28 0.9500 . ?
C29 O30 1.2098(12) . ?
C29 O29 1.3375(13) . ?
O29 H29 0.925(16) . ?

loop_
_geom_hbond_atom_site_label_D
_geom_hbond_atom_site_label_H
_geom_hbond_atom_site_label_A
_geom_hbond_distance_DH
_geom_hbond_distance_HA
_geom_hbond_distance_DA
_geom_hbond_angle_DHA
_geom_hbond_site_symmetry_A
O29 H29 N19 0.925(16) 1.783(16) 2.7021(12) 172.3(15) .
O24 H24 O16 0.879(18) 1.822(19) 2.6984(12) 174.6(17) 1_765

loop_
_geom_torsion_atom_site_label_1
_geom_torsion_atom_site_label_2
_geom_torsion_atom_site_label_3
_geom_torsion_atom_site_label_4
_geom_torsion
_geom_torsion_site_symmetry_1
_geom_torsion_site_symmetry_2
_geom_torsion_site_symmetry_3
_geom_torsion_site_symmetry_4
_geom_torsion_publ_flag
C16 N11 C12 O12 178.35(10) . . . . ?
C11 N11 C12 O12 0.16(15) . . . . ?
C16 N11 C12 N13 -2.28(16) . . . . ?
C11 N11 C12 N13 179.53(9) . . . . ?
O12 C12 N13 C14 -179.45(10) . . . . ?
N11 C12 N13 C14 1.18(14) . . . . ?
O12 C12 N13 C13 -0.68(16) . . . . ?
N11 C12 N13 C13 179.96(9) . . . . ?
C12 N13 C14 N19 -178.08(10) . . . . ?
C13 N13 C14 N19 3.18(16) . . . . ?
C12 N13 C14 C15 0.66(15) . . . . ?
C13 N13 C14 C15 -178.08(10) . . . . ?
N19 C14 C15 N17 -0.60(12) . . . . ?
N13 C14 C15 N17 -179.52(9) . . . . ?
N19 C14 C15 C16 177.25(9) . . . . ?
N13 C14 C15 C16 -1.67(16) . . . . ?
C12 N11 C16 O16 179.72(10) . . . . ?
C11 N11 C16 O16 -2.12(15) . . . . ?
C12 N11 C16 C15 1.33(15) . . . . ?
C11 N11 C16 C15 179.48(9) . . . . ?
C14 C15 C16 O16 -177.60(10) . . . . ?
N17 C15 C16 O16 -0.40(19) . . . . ?
C14 C15 C16 N11 0.67(14) . . . . ?
N17 C15 C16 N11 177.87(10) . . . . ?
C14 C15 N17 C18 0.36(11) . . . . ?
C16 C15 N17 C18 -177.18(11) . . . . ?
C14 C15 N17 C17 -176.78(10) . . . . ?
C16 C15 N17 C17 5.68(18) . . . . ?
C15 N17 C18 N19 -0.01(13) . . . . ?
C17 N17 C18 N19 177.18(10) . . . . ?
N17 C18 N19 C14 -0.35(12) . . . . ?
N13 C14 N19 C18 179.44(10) . . . . ?
C15 C14 N19 C18 0.59(12) . . . . ?
C26 C21 C22 C23 -0.97(16) . . . . ?
C27 C21 C22 C23 177.05(10) . . . . ?
C21 C22 C23 C24 -0.16(16) . . . . ?
C22 C23 C24 O24 -179.13(10) . . . . ?
C22 C23 C24 C25 1.17(16) . . . . ?
O24 C24 C25 C26 179.28(10) . . . . ?
C23 C24 C25 C26 -1.01(16) . . . . ?
C24 C25 C26 C21 -0.16(16) . . . . ?
C22 C21 C26 C25 1.14(16) . . . . ?
C27 C21 C26 C25 -176.96(10) . . . . ?
C22 C21 C27 C28 -10.93(17) . . . . ?
C26 C21 C27 C28 167.08(11) . . . . ?
C21 C27 C28 C29 -178.53(10) . . . . ?
C27 C28 C29 O30 -3.12(17) . . . . ?
C27 C28 C29 O29 176.75(10) . . . . ?

loop_
_cod_related_entry_id
_cod_related_entry_database
_cod_related_entry_code
1 ChemSpider 30653725
